data_1008936
loop_
_publ_author_name
'Bouchard, J P'

_publ_section_title 'Etude structurale des carbures de manganese'
_journal_coden_ASTM ANCPAC
_journal_name_full 'Annales de Chimie (Paris) (Vol=Year)'
_journal_page_first 353
_journal_page_last 366
_journal_volume 1967
_journal_year 1967
_chemical_formula_structural 'Mn7 C3'
_chemical_formula_sum 'C3 Mn7'
_chemical_name_systematic 'Manganese carbide (7/3)'
_space_group_IT_number 62
_symmetry_cell_setting orthorhombic
_symmetry_Int_Tables_number 62
_symmetry_space_group_name_Hall '-P 2ac 2n'
_symmetry_space_group_name_H-M 'P n m a'
_cell_angle_alpha 90
_cell_angle_beta 90
_cell_angle_gamma 90
_cell_formula_units_Z 4
_cell_length_a 4.546
_cell_length_b 6.959
_cell_length_c 11.976
_cell_volume 378.9
_cod_database_code 1008936

loop_
_symmetry_equiv_pos_as_xyz
x,y,z
1/2+x,1/2-y,1/2-z
-x,1/2+y,-z
1/2-x,-y,1/2+z
-x,-y,-z
1/2-x,1/2+y,1/2+z
x,1/2-y,z
1/2+x,y,1/2-z

loop_
_atom_site_label
_atom_site_type_symbol
_atom_site_symmetry_multiplicity
_atom_site_Wyckoff_symbol
_atom_site_fract_x
_atom_site_fract_y
_atom_site_fract_z
_atom_site_occupancy
_atom_site_attached_hydrogens
_atom_site_calc_flag
Mn1 Mn0 8 d 0.25 0.07 0.02 1. 0 d
Mn2 Mn0 8 d 0. 0.07 0.81 1. 0 d
Mn3 Mn0 4 c 0.24 0.25 0.2 1. 0 d
Mn4 Mn0 4 c 0.25 0.25 0.42 1. 0 d
Mn5 Mn0 4 c 0. 0.25 0.63 1. 0 d
C1 C0 8 d 0.11 0.03 0.35 1. 0 d
C2 C0 4 c 0.38 0.25 0.57 1. 0 d

loop_
_atom_type_symbol
_atom_type_oxidation_number
Mn0 0.000
C0 0.000
